data_7156588
loop_
_publ_author_name
'Ma, Shuang-Jiang'
'Yu, Jie'
'Yan, Da-Wei'
'Wang, Da-Cheng'
'Gao, Jin-Ming'
'Zhang, Qiang'

_publ_section_title
;
 Meroterpene-like compounds derived from \b-caryophyllene as potent
 \a-glucosidase inhibitors
;
_journal_name_full 'Organic &amp; Biomolecular Chemistry'
_journal_paper_doi 10.1039/C8OB02687D
_journal_year 2018
_chemical_absolute_configuration ad
_chemical_formula_moiety 'C25 H36 O4'
_chemical_formula_sum 'C25 H36 O4'
_chemical_formula_weight 400.54
_chemical_name_systematic
;
 ?
;
_space_group_crystal_system monoclinic
_space_group_IT_number 4
_space_group_name_Hall 'P 2yb'
_space_group_name_H-M_alt 'P 1 21 1'
_symmetry_space_group_name_Hall 'P 2yb'
_symmetry_space_group_name_H-M 'P 1 21 1'
_atom_sites_solution_hydrogens geom
_audit_creation_date 2017-11-09
_audit_creation_method
;
Olex2 1.2
(compiled 2017.03.28 svn.r3405 for OlexSys, GUI svn.r5337)
;
_audit_update_record
;
2018-04-20 deposited with the CCDC.
2018-11-26 downloaded from the CCDC.
;
_cell_angle_alpha 90
_cell_angle_beta 111.827(4)
_cell_angle_gamma 90
_cell_formula_units_Z 2
_cell_length_a 13.2880(5)
_cell_length_b 6.3903(2)
_cell_length_c 14.4021(5)
_cell_measurement_reflns_used 3489
_cell_measurement_temperature 297.99(11)
_cell_measurement_theta_max 76.4720
_cell_measurement_theta_min 3.5440
_cell_volume 1135.27(8)
_computing_cell_refinement 'CrysAlisPro 1.171.39.30d (Rigaku OD, 2017)'
_computing_data_collection 'CrysAlisPro 1.171.39.30d (Rigaku OD, 2017)'
_computing_data_reduction 'CrysAlisPro 1.171.39.30d (Rigaku OD, 2017)'
_computing_molecular_graphics 'Olex2 (Dolomanov et al., 2009)'
_computing_publication_material 'Olex2 (Dolomanov et al., 2009)'
_computing_structure_refinement 'ShelXL (Sheldrick, 2015)'
_diffrn_ambient_environment air
_diffrn_ambient_temperature 297.99(11)
_diffrn_detector 'CCD plate'
_diffrn_detector_type HyPix
_diffrn_measured_fraction_theta_full 0.955
_diffrn_measured_fraction_theta_max 0.968
_diffrn_measurement_details
;
List of Runs (angles in degrees, time in seconds):

  # Type    Start    End  Width  t~exp~   \w     \q     \k     \f   Frames
#--------------------------------------------------------------------------
  1  \w    -61.00  24.00   1.00    0.15    --  -48.45  44.00 113.00   85
  2  \w   -120.00 -36.00   1.00    0.15    --  -48.45 -44.00 -37.00   84
  3  \w     54.00  96.00   1.00    0.15    --   48.45  44.00 113.00   42
  4  \w     -6.00  20.00   1.00    0.15    --   48.45 -44.00 -37.00   26
  5  \w    -65.00 -38.00   1.00    1.50    --  -86.25  44.00 113.00   27
  6  \w   -108.00 -73.00   1.00    1.50    --  -86.25 -44.00 -37.00   35
  7  \w     55.00 119.00   1.00    1.50    --  107.75 -44.00 -37.00   64
  8  \w     95.00 177.00   1.00    1.50    --  107.75  44.00 113.00   82
  9  \w    -70.00 -16.00   1.00    1.50    --  -86.25 125.00 150.00   54
 10  \w     82.00 108.00   1.00    1.50    --  107.75 -99.00 150.00   26
 11  \w     37.00 120.00   1.00    1.50    --  107.75 -37.00 120.00   83
 12  \w     37.00 115.00   1.00    1.50    --  107.75 -57.00  60.00   78
 13  \w     36.00 115.00   1.00    1.50    --  107.75 -19.00 -60.00   79
 14  \w     42.00  68.00   1.00    1.50    --  107.75 -99.00 150.00   26
;
_diffrn_measurement_device 'four-circle diffractometer'
_diffrn_measurement_device_type 'XtaLAB Synergy, Dualflex, HyPix'
_diffrn_measurement_method '\w scans'
_diffrn_orient_matrix_type 'CrysAlisPro convention (1999,Acta A55,543-557)'
_diffrn_orient_matrix_UB_11 0.0810978000
_diffrn_orient_matrix_UB_12 0.0982259000
_diffrn_orient_matrix_UB_13 0.0965159000
_diffrn_orient_matrix_UB_21 -0.0947890000
_diffrn_orient_matrix_UB_22 0.0725459000
_diffrn_orient_matrix_UB_23 0.0292385000
_diffrn_orient_matrix_UB_31 0.0051764000
_diffrn_orient_matrix_UB_32 -0.2078790000
_diffrn_orient_matrix_UB_33 0.0557647000
_diffrn_radiation_monochromator mirror
_diffrn_radiation_probe x-ray
_diffrn_radiation_type CuK\a
_diffrn_radiation_wavelength 1.54184
_diffrn_reflns_av_R_equivalents 0.0519
_diffrn_reflns_av_unetI/netI 0.0570
_diffrn_reflns_Laue_measured_fraction_full 0.955
_diffrn_reflns_Laue_measured_fraction_max 0.968
_diffrn_reflns_limit_h_max 15
_diffrn_reflns_limit_h_min -15
_diffrn_reflns_limit_k_max 4
_diffrn_reflns_limit_k_min -7
_diffrn_reflns_limit_l_max 17
_diffrn_reflns_limit_l_min -15
_diffrn_reflns_number 6212
_diffrn_reflns_point_group_measured_fraction_full 0.769
_diffrn_reflns_point_group_measured_fraction_max 0.780
_diffrn_reflns_theta_full 67.684
_diffrn_reflns_theta_max 67.077
_diffrn_reflns_theta_min 3.583
_diffrn_source 'micro-focus sealed X-ray tube'
_diffrn_source_type 'PhotonJet (Cu) X-ray Source'
_exptl_absorpt_coefficient_mu 0.614
_exptl_absorpt_correction_T_max 1.00000
_exptl_absorpt_correction_T_min 0.01979
_exptl_absorpt_correction_type multi-scan
_exptl_absorpt_process_details
;
CrysAlisPro 1.171.39.30d (Rigaku Oxford Diffraction, 2017)
Empirical absorption correction using spherical harmonics,
 implemented in SCALE3 ABSPACK scaling algorithm.
;
_exptl_crystal_colour 'clear light colourless'
_exptl_crystal_colour_lustre clear
_exptl_crystal_colour_modifier light
_exptl_crystal_colour_primary colourless
_exptl_crystal_density_diffrn 1.172
_exptl_crystal_description block
_exptl_crystal_F_000 436
_exptl_crystal_size_max 0.1
_exptl_crystal_size_mid 0.08
_exptl_crystal_size_min 0.05
_refine_diff_density_max 0.272
_refine_diff_density_min -0.275
_refine_diff_density_rms 0.050
_refine_ls_abs_structure_details
;
 Flack x determined using 850 quotients [(I+)-(I-)]/[(I+)+(I-)]
 (Parsons and Flack (2004), Acta Cryst. A60, s61).
;
_refine_ls_abs_structure_Flack 0.0(2)
_refine_ls_extinction_coef 0.0077(15)
_refine_ls_extinction_expression Fc^*^=kFc[1+0.001xFc^2^\l^3^/sin(2\q)]^-1/4^
_refine_ls_extinction_method SHELXL
_refine_ls_goodness_of_fit_ref 1.114
_refine_ls_hydrogen_treatment constr
_refine_ls_matrix_type full
_refine_ls_number_parameters 270
_refine_ls_number_reflns 3159
_refine_ls_number_restraints 1
_refine_ls_restrained_S_all 1.114
_refine_ls_R_factor_all 0.0610
_refine_ls_R_factor_gt 0.0521
_refine_ls_shift/su_max 0.000
_refine_ls_shift/su_mean 0.000
_refine_ls_structure_factor_coef Fsqd
_refine_ls_weighting_details 'w=1/[\s^2^(Fo^2^)+(0.0810P)^2^+0.1915P] where P=(Fo^2^+2Fc^2^)/3'
_refine_ls_weighting_scheme calc
_refine_ls_wR_factor_gt 0.1355
_refine_ls_wR_factor_ref 0.1488
_reflns_Friedel_coverage 0.468
_reflns_Friedel_fraction_full 0.544
_reflns_Friedel_fraction_max 0.552
_reflns_number_gt 2805
_reflns_number_total 3159
_reflns_threshold_expression 'I > 2\s(I)'
_cod_data_source_file c8ob02687d2.cif
_cod_data_source_block 171109a
_cod_original_cell_volume 1135.26(8)
_cod_database_code 7156588
_shelxl_version_number 2013-4
_chemical_oxdiff_formula CO
_shelx_space_group_comment
;
The symmetry employed for this shelxl refinement is uniquely defined
by the following loop, which should always be used as a source of
symmetry information in preference to the above space-group names.
They are only intended as comments.
;
_diffrn_oxdiff_ac3_digest_frames
;
015e709bf492fc39d8caff2a3eb84a1cb3007918bdd
;
_reflns_odcompleteness_completeness 97.31
_reflns_odcompleteness_iscentric 1
_reflns_odcompleteness_theta 66.97
_olex2_refinement_description
;
1. Fixed Uiso
 At 1.2 times of:
  All C(H) groups, All C(H,H) groups
 At 1.5 times of:
  All C(H,H,H) groups
2.a Ternary CH refined with riding coordinates:
 C12(H12), C20(H20), C21(H21)
2.b Secondary CH2 refined with riding coordinates:
 C11(H11A,H11B), C15(H15A,H15B), C16(H16A,H16B), C17(H17A,H17B), C18(H18A,
 H18B), C23(H23A,H23B)
2.c Idealised Me refined as rotating group:
 C1(H1A,H1B,H1C), C2(H2A,H2B,H2C), C7(H7A,H7B,H7C), C8(H8A,H8B,H8C), C14(H14A,
 H14B,H14C), C24(H24A,H24B,H24C), C25(H25A,H25B,H25C)
;
_olex2_submission_special_instructions 'No special instructions were received'
_oxdiff_exptl_absorpt_empirical_details
;
Empirical correction (ABSPACK) includes:
- Absorption correction using spherical harmonics
- Frame scaling
;
_oxdiff_exptl_absorpt_empirical_full_max 20.553
_oxdiff_exptl_absorpt_empirical_full_min 0.460

loop_
_space_group_symop_operation_xyz
'x, y, z'
'-x, y+1/2, -z'

loop_
_atom_site_label
_atom_site_type_symbol
_atom_site_fract_x
_atom_site_fract_y
_atom_site_fract_z
_atom_site_U_iso_or_equiv
_atom_site_adp_type
_atom_site_occupancy
_atom_site_site_symmetry_order
_atom_site_calc_flag
_atom_site_refinement_flags_posn
C1 C 0.7405(5) 0.7455(11) 0.7471(3) 0.0715(16) Uani 1 1 d .
H1A H 0.7738 0.8672 0.7318 0.107 Uiso 1 1 calc GR
H1B H 0.7826 0.6988 0.8136 0.107 Uiso 1 1 calc GR
H1C H 0.6685 0.7796 0.7426 0.107 Uiso 1 1 calc GR
C2 C 0.6838(5) 0.3747(10) 0.6983(4) 0.0666(15) Uani 1 1 d .
H2A H 0.6152 0.4105 0.7020 0.100 Uiso 1 1 calc GR
H2B H 0.7310 0.3201 0.7617 0.100 Uiso 1 1 calc GR
H2C H 0.6731 0.2708 0.6474 0.100 Uiso 1 1 calc GR
C3 C 0.7352(3) 0.5716(8) 0.6725(3) 0.0440(10) Uani 1 1 d .
C4 C 0.8489(3) 0.5163(9) 0.6793(3) 0.0508(12) Uani 1 1 d .
C5 C 0.6627(3) 0.6311(8) 0.5660(3) 0.0448(10) Uani 1 1 d .
C6 C 0.8665(3) 0.4001(8) 0.5936(3) 0.0418(10) Uani 1 1 d .
C7 C 0.8836(5) 0.1643(10) 0.6204(4) 0.0711(17) Uani 1 1 d .
H7A H 0.8164 0.1036 0.6173 0.107 Uiso 1 1 calc GR
H7B H 0.9369 0.1489 0.6869 0.107 Uiso 1 1 calc GR
H7C H 0.9083 0.0945 0.5738 0.107 Uiso 1 1 calc GR
C8 C 0.9672(4) 0.4865(14) 0.5816(4) 0.087(2) Uani 1 1 d .
H8A H 0.9797 0.4132 0.5287 0.130 Uiso 1 1 calc GR
H8B H 1.0285 0.4682 0.6429 0.130 Uiso 1 1 calc GR
H8C H 0.9573 0.6327 0.5656 0.130 Uiso 1 1 calc GR
C9 C 0.7699(3) 0.4241(6) 0.4963(2) 0.0296(8) Uani 1 1 d .
C10 C 0.6785(3) 0.5292(6) 0.4826(2) 0.0302(8) Uani 1 1 d .
C11 C 0.5896(3) 0.5430(6) 0.3807(2) 0.0333(8) Uani 1 1 d .
H11A H 0.5624 0.6853 0.3692 0.040 Uiso 1 1 calc R
H11B H 0.5303 0.4524 0.3786 0.040 Uiso 1 1 calc R
C12 C 0.6288(3) 0.4795(6) 0.2970(2) 0.0287(8) Uani 1 1 d .
H12 H 0.6729 0.5948 0.2879 0.034 Uiso 1 1 calc R
C13 C 0.7010(3) 0.2863(6) 0.3265(2) 0.0310(8) Uani 1 1 d .
C14 C 0.6406(4) 0.0916(7) 0.3405(3) 0.0476(10) Uani 1 1 d .
H14A H 0.6904 -0.0233 0.3624 0.071 Uiso 1 1 calc GR
H14B H 0.5839 0.0565 0.2780 0.071 Uiso 1 1 calc GR
H14C H 0.6096 0.1199 0.3897 0.071 Uiso 1 1 calc GR
C15 C 0.7608(3) 0.2404(6) 0.2562(2) 0.0335(8) Uani 1 1 d .
H15A H 0.7077 0.2046 0.1909 0.040 Uiso 1 1 calc R
H15B H 0.8065 0.1187 0.2812 0.040 Uiso 1 1 calc R
C16 C 0.8315(3) 0.4194(7) 0.2432(2) 0.0388(9) Uani 1 1 d .
H16A H 0.8495 0.5096 0.3014 0.047 Uiso 1 1 calc R
H16B H 0.8989 0.3589 0.2443 0.047 Uiso 1 1 calc R
C17 C 0.5322(3) 0.4502(7) 0.1974(3) 0.0371(9) Uani 1 1 d .
H17A H 0.5486 0.3371 0.1604 0.045 Uiso 1 1 calc R
H17B H 0.4691 0.4093 0.2116 0.045 Uiso 1 1 calc R
C18 C 0.5049(3) 0.6454(7) 0.1325(3) 0.0429(10) Uani 1 1 d .
H18A H 0.4396 0.6182 0.0745 0.051 Uiso 1 1 calc R
H18B H 0.4886 0.7576 0.1701 0.051 Uiso 1 1 calc R
C19 C 0.5916(3) 0.7205(7) 0.0964(2) 0.0378(9) Uani 1 1 d .
C20 C 0.6655(3) 0.5641(7) 0.0763(2) 0.0358(9) Uani 1 1 d .
H20 H 0.6336 0.4238 0.0683 0.043 Uiso 1 1 calc R
C21 C 0.7860(3) 0.5580(7) 0.1499(2) 0.0368(9) Uani 1 1 d .
H21 H 0.8071 0.7022 0.1714 0.044 Uiso 1 1 calc R
C22 C 0.8185(3) 0.5165(8) 0.0577(3) 0.0472(11) Uani 1 1 d .
C23 C 0.7080(3) 0.6088(8) -0.0076(3) 0.0491(11) Uani 1 1 d .
H23A H 0.6710 0.5302 -0.0684 0.059 Uiso 1 1 calc R
H23B H 0.7107 0.7565 -0.0220 0.059 Uiso 1 1 calc R
C24 C 0.9192(4) 0.6308(12) 0.0581(4) 0.0758(18) Uani 1 1 d .
H24A H 0.9135 0.7767 0.0714 0.114 Uiso 1 1 calc GR
H24B H 0.9252 0.6151 -0.0059 0.114 Uiso 1 1 calc GR
H24C H 0.9822 0.5728 0.1091 0.114 Uiso 1 1 calc GR
C25 C 0.8254(4) 0.2854(10) 0.0376(3) 0.0606(13) Uani 1 1 d .
H25A H 0.7628 0.2151 0.0405 0.091 Uiso 1 1 calc GR
H25B H 0.8897 0.2277 0.0872 0.091 Uiso 1 1 calc GR
H25C H 0.8282 0.2671 -0.0275 0.091 Uiso 1 1 calc GR
O1 O 0.9260(3) 0.5588(10) 0.7531(3) 0.0991(18) Uani 1 1 d .
O2 O 0.5884(4) 0.7542(8) 0.5524(3) 0.0882(15) Uani 1 1 d .
O3 O 0.79058(18) 0.3225(4) 0.42264(16) 0.0325(6) Uani 1 1 d .
O4 O 0.5997(3) 0.9065(6) 0.0829(2) 0.0573(9) Uani 1 1 d .

loop_
_atom_site_aniso_label
_atom_site_aniso_U_11
_atom_site_aniso_U_22
_atom_site_aniso_U_33
_atom_site_aniso_U_23
_atom_site_aniso_U_13
_atom_site_aniso_U_12
C1 0.113(4) 0.062(4) 0.051(2) -0.010(3) 0.043(3) 0.013(3)
C2 0.078(3) 0.058(4) 0.075(3) 0.019(3) 0.041(2) -0.003(3)
C3 0.066(2) 0.032(3) 0.0414(18) 0.0055(18) 0.0290(17) 0.005(2)
C4 0.060(2) 0.053(3) 0.0404(19) -0.009(2) 0.0196(18) -0.004(2)
C5 0.058(2) 0.037(3) 0.0427(19) 0.0051(19) 0.0225(17) 0.013(2)
C6 0.0409(19) 0.048(3) 0.0360(16) -0.0044(18) 0.0142(14) -0.0015(18)
C7 0.091(3) 0.065(4) 0.054(2) 0.021(3) 0.022(2) 0.047(3)
C8 0.055(3) 0.141(7) 0.071(3) -0.045(4) 0.032(2) -0.043(4)
C9 0.0492(19) 0.0093(19) 0.0340(15) 0.0011(14) 0.0199(13) -0.0029(15)
C10 0.0409(17) 0.015(2) 0.0348(15) 0.0014(14) 0.0145(13) 0.0025(15)
C11 0.0449(18) 0.017(2) 0.0407(16) 0.0071(15) 0.0196(14) 0.0072(15)
C12 0.0394(17) 0.012(2) 0.0331(15) -0.0026(13) 0.0115(13) -0.0049(14)
C13 0.0442(18) 0.0105(19) 0.0350(15) -0.0037(14) 0.0110(13) -0.0022(15)
C14 0.069(3) 0.015(2) 0.059(2) 0.006(2) 0.0243(19) -0.0059(19)
C15 0.0470(18) 0.016(2) 0.0347(15) -0.0065(15) 0.0126(13) 0.0057(15)
C16 0.0387(18) 0.039(3) 0.0362(16) -0.0040(17) 0.0110(13) -0.0006(17)
C17 0.0385(18) 0.028(3) 0.0412(17) -0.0063(16) 0.0108(14) -0.0056(16)
C18 0.047(2) 0.036(3) 0.0396(17) 0.0006(17) 0.0095(14) 0.0110(18)
C19 0.054(2) 0.021(3) 0.0284(14) 0.0029(15) 0.0044(13) 0.0057(17)
C20 0.050(2) 0.021(2) 0.0353(16) -0.0007(16) 0.0143(14) -0.0030(17)
C21 0.0480(19) 0.025(2) 0.0366(16) -0.0063(16) 0.0149(14) -0.0075(17)
C22 0.057(2) 0.050(3) 0.0370(17) -0.0041(19) 0.0201(16) -0.009(2)
C23 0.063(2) 0.048(3) 0.0350(17) 0.0030(19) 0.0174(16) -0.006(2)
C24 0.068(3) 0.097(5) 0.073(3) 0.001(3) 0.039(2) -0.023(3)
C25 0.073(3) 0.062(4) 0.051(2) -0.012(2) 0.028(2) 0.006(3)
O1 0.072(2) 0.157(6) 0.060(2) -0.045(3) 0.0151(17) -0.002(3)
O2 0.110(3) 0.099(4) 0.0595(18) 0.006(2) 0.0362(18) 0.065(3)
O3 0.0437(13) 0.0202(15) 0.0318(11) -0.0057(10) 0.0118(9) 0.0058(11)
O4 0.085(2) 0.025(2) 0.0555(16) 0.0080(15) 0.0180(15) 0.0059(15)

loop_
_atom_type_symbol
_atom_type_description
_atom_type_scat_dispersion_real
_atom_type_scat_dispersion_imag
_atom_type_scat_source
C C 0.0181 0.0091 'International Tables Vol C Tables 4.2.6.8 and 6.1.1.4'
H H 0.0000 0.0000 'International Tables Vol C Tables 4.2.6.8 and 6.1.1.4'
O O 0.0492 0.0322 'International Tables Vol C Tables 4.2.6.8 and 6.1.1.4'

loop_
_geom_angle_atom_site_label_1
_geom_angle_atom_site_label_2
_geom_angle_atom_site_label_3
_geom_angle
C1 C3 C2 109.5(4)
C4 C3 C1 109.8(4)
C4 C3 C2 108.3(4)
C4 C3 C5 111.3(3)
C5 C3 C1 111.9(4)
C5 C3 C2 106.0(4)
C3 C4 C6 120.5(3)
O1 C4 C3 120.3(4)
O1 C4 C6 119.2(4)
C10 C5 C3 119.4(3)
O2 C5 C3 119.6(3)
O2 C5 C10 120.9(4)
C4 C6 C7 108.8(4)
C8 C6 C4 108.8(4)
C8 C6 C7 109.2(5)
C9 C6 C4 111.4(3)
C9 C6 C7 108.9(4)
C9 C6 C8 109.7(3)
C10 C9 C6 126.7(3)
C10 C9 O3 124.2(3)
O3 C9 C6 109.1(3)
C5 C10 C11 118.7(3)
C9 C10 C5 120.5(3)
C9 C10 C11 120.9(3)
C10 C11 C12 112.3(3)
C11 C12 C17 110.8(3)
C13 C12 C11 110.9(3)
C13 C12 C17 112.4(3)
C12 C13 C14 112.8(3)
C12 C13 C15 113.5(3)
C15 C13 C14 110.9(3)
O3 C13 C12 109.9(3)
O3 C13 C14 106.5(3)
O3 C13 C15 102.4(3)
C13 C15 C16 115.4(3)
C21 C16 C15 118.5(3)
C18 C17 C12 113.5(3)
C19 C18 C17 115.8(3)
C20 C19 C18 119.5(4)
O4 C19 C18 119.4(4)
O4 C19 C20 121.1(4)
C19 C20 C21 117.8(3)
C19 C20 C23 119.0(4)
C23 C20 C21 87.4(3)
C16 C21 C20 125.5(3)
C16 C21 C22 120.2(4)
C20 C21 C22 88.0(3)
C23 C22 C21 87.3(3)
C24 C22 C21 115.8(4)
C24 C22 C23 117.1(4)
C25 C22 C21 112.5(4)
C25 C22 C23 111.7(4)
C25 C22 C24 110.7(4)
C22 C23 C20 89.6(3)
C9 O3 C13 118.9(3)

loop_
_geom_bond_atom_site_label_1
_geom_bond_atom_site_label_2
_geom_bond_distance
C1 C3 1.528(7)
C2 C3 1.542(7)
C3 C4 1.519(6)
C3 C5 1.525(5)
C4 C6 1.531(5)
C4 O1 1.202(5)
C5 C10 1.449(5)
C5 O2 1.220(5)
C6 C7 1.551(8)
C6 C8 1.515(6)
C6 C9 1.515(5)
C9 C10 1.337(5)
C9 O3 1.357(4)
C10 C11 1.506(5)
C11 C12 1.534(4)
C12 C13 1.524(5)
C12 C17 1.539(5)
C13 C14 1.533(6)
C13 C15 1.531(5)
C13 O3 1.471(4)
C15 C16 1.534(6)
C16 C21 1.534(5)
C17 C18 1.521(6)
C18 C19 1.507(6)
C19 C20 1.503(6)
C19 O4 1.216(6)
C20 C21 1.558(5)
C20 C23 1.539(5)
C21 C22 1.563(4)
C22 C23 1.537(6)
C22 C24 1.522(7)
C22 C25 1.514(8)
